data_4120408
loop_
_publ_author_name
'Daniel L. M. Suess'
'Jonas C. Peters'

_publ_section_title
;
 A CO-Derived Iron Dicarbyne That Releases Olefin upon Hydrogenation
;
_journal_name_full 'Journal of the American Chemical Society'
_journal_page_first 12580
_journal_page_last 12583
_journal_paper_doi 10.1021/ja406874k
_journal_volume 135
_journal_year 2013
_chemical_formula_sum 'C38 H59 B Fe O2 P2 Si2'
_chemical_formula_weight 732.63
_chemical_name_systematic
;
 ?
;
_space_group_IT_number 2
_symmetry_cell_setting triclinic
_symmetry_space_group_name_Hall '-P 1'
_symmetry_space_group_name_H-M 'P -1'
_atom_sites_solution_hydrogens geom
_atom_sites_solution_primary direct
_atom_sites_solution_secondary difmap
_audit_creation_method SHELXL-97
_cell_angle_alpha 90.693(2)
_cell_angle_beta 103.060(3)
_cell_angle_gamma 90.701(3)
_cell_formula_units_Z 4
_cell_length_a 12.6336(12)
_cell_length_b 18.0101(17)
_cell_length_c 18.2534(13)
_cell_measurement_reflns_used 9546
_cell_measurement_temperature 100(2)
_cell_measurement_theta_max 34.11
_cell_measurement_theta_min 2.26
_cell_volume 4045.0(6)
_computing_cell_refinement 'SAINT V7.68A (Bruker-AXS, 2007)'
_computing_data_collection 'APEX2 v2010.7-0 (Bruker-AXS, 2007)'
_computing_data_reduction 'SAINT V7.68A (Bruker-AXS, 2007)'
_computing_molecular_graphics 'Bruker SHELXTL'
_computing_publication_material 'Bruker SHELXTL'
_computing_structure_refinement 'SHELXL-97 (Sheldrick, 2008)'
_computing_structure_solution 'SHELXS-97 (Sheldrick, 2008)'
_diffrn_ambient_temperature 100(2)
_diffrn_detector_area_resol_mean 8.33
_diffrn_measured_fraction_theta_full 1.000
_diffrn_measured_fraction_theta_max 0.963
_diffrn_measurement_device_type 'Bruker KAPPA APEX II'
_diffrn_measurement_method '\w and \f scans'
_diffrn_radiation_monochromator graphite
_diffrn_radiation_source 'fine-focus sealed tube'
_diffrn_radiation_type MoK\a
_diffrn_radiation_wavelength 0.71073
_diffrn_reflns_av_R_equivalents 0.0678
_diffrn_reflns_av_sigmaI/netI 0.0638
_diffrn_reflns_limit_h_max 21
_diffrn_reflns_limit_h_min -21
_diffrn_reflns_limit_k_max 30
_diffrn_reflns_limit_k_min -29
_diffrn_reflns_limit_l_max 30
_diffrn_reflns_limit_l_min -30
_diffrn_reflns_number 299923
_diffrn_reflns_theta_full 25.00
_diffrn_reflns_theta_max 37.12
_diffrn_reflns_theta_min 1.79
_exptl_absorpt_coefficient_mu 0.541
_exptl_absorpt_correction_T_max 0.9478
_exptl_absorpt_correction_T_min 0.8632
_exptl_absorpt_correction_type multi-scan
_exptl_absorpt_process_details none
_exptl_crystal_colour brown
_exptl_crystal_density_diffrn 1.203
_exptl_crystal_description block
_exptl_crystal_F_000 1568
_exptl_crystal_size_max 0.28
_exptl_crystal_size_mid 0.22
_exptl_crystal_size_min 0.10
_refine_diff_density_max 1.159
_refine_diff_density_min -0.743
_refine_diff_density_rms 0.082
_refine_ls_extinction_method none
_refine_ls_goodness_of_fit_ref 0.948
_refine_ls_hydrogen_treatment constr
_refine_ls_matrix_type full
_refine_ls_number_parameters 857
_refine_ls_number_reflns 39962
_refine_ls_number_restraints 0
_refine_ls_restrained_S_all 0.948
_refine_ls_R_factor_all 0.0688
_refine_ls_R_factor_gt 0.0379
_refine_ls_shift/su_max 0.007
_refine_ls_shift/su_mean 0.000
_refine_ls_structure_factor_coef Fsqd
_refine_ls_weighting_details 'calc w=1/[\s^2^(Fo^2^)+(0.0498P)^2^+0.0000P] where P=(Fo^2^+2Fc^2^)/3'
_refine_ls_weighting_scheme calc
_refine_ls_wR_factor_gt 0.0907
_refine_ls_wR_factor_ref 0.0984
_reflns_number_gt 27063
_reflns_number_total 39962
_reflns_threshold_expression >2sigma(I)
_cod_data_source_file ja406874k_si_002_6.cif
_cod_data_source_block dlms114
_cod_database_code 4120408

loop_
_symmetry_equiv_pos_as_xyz
'x, y, z'
'-x, -y, -z'

loop_
_atom_site_label
_atom_site_type_symbol
_atom_site_fract_x
_atom_site_fract_y
_atom_site_fract_z
_atom_site_U_iso_or_equiv
_atom_site_adp_type
_atom_site_occupancy
_atom_site_symmetry_multiplicity
_atom_site_calc_flag
_atom_site_refinement_flags
Fe1 Fe 0.578415(12) 0.807625(8) 0.732541(9) 0.00982(3) Uani 1 1 d .
Fe10 Fe 0.937124(12) 0.701759(8) 1.268918(8) 0.00959(3) Uani 1 1 d .
P1 P 0.57690(2) 0.687353(15) 0.758508(17) 0.01347(5) Uani 1 1 d .
P101 P 0.93929(2) 0.670606(15) 1.387508(16) 0.01282(5) Uani 1 1 d .
P102 P 0.93207(2) 0.824217(15) 1.260428(16) 0.01062(5) Uani 1 1 d .
P2 P 0.50578(2) 0.831352(15) 0.611391(16) 0.01153(5) Uani 1 1 d .
Si2 Si 0.57954(3) 0.988213(17) 0.863266(18) 0.01433(6) Uani 1 1 d .
Si1 Si 0.92135(3) 0.84928(2) 0.84142(2) 0.01950(7) Uani 1 1 d .
Si3 Si 0.84632(3) 0.535250(19) 1.12179(2) 0.01972(7) Uani 1 1 d .
Si4 Si 1.23963(3) 0.66045(2) 1.18996(2) 0.02367(8) Uani 1 1 d .
O2 O 0.49459(6) 0.93355(4) 0.79971(5) 0.01462(15) Uani 1 1 d .
O102 O 0.80660(6) 0.57808(4) 1.19338(5) 0.01610(15) Uani 1 1 d .
C1 C 0.70393(9) 0.83819(6) 0.76301(7) 0.0161(2) Uani 1 1 d .
C2 C 0.50603(8) 0.86856(6) 0.77035(6) 0.01087(17) Uani 1 1 d .
C18 C 0.15472(9) 0.91345(6) 0.59175(6) 0.0163(2) Uani 1 1 d .
H18 H 0.0811 0.9274 0.5867 0.020 Uiso 1 1 calc R
C26 C 0.39072(11) 0.70836(7) 0.53807(7) 0.0235(2) Uani 1 1 d .
H26A H 0.3215 0.7342 0.5233 0.035 Uiso 1 1 calc R
H26B H 0.4006 0.6916 0.5900 0.035 Uiso 1 1 calc R
H26C H 0.3904 0.6653 0.5046 0.035 Uiso 1 1 calc R
C4 C 0.35943(8) 0.72155(6) 0.73035(6) 0.01148(18) Uani 1 1 d .
C8 C 0.39715(10) 0.58826(6) 0.72603(7) 0.0169(2) Uani 1 1 d .
H8 H 0.4490 0.5497 0.7318 0.020 Uiso 1 1 calc R
C21 C 0.57783(9) 0.90805(6) 0.57447(7) 0.0169(2) Uani 1 1 d .
H21 H 0.5357 0.9198 0.5228 0.020 Uiso 1 1 calc R
C132 C 0.59237(9) 0.74081(6) 1.13202(6) 0.01388(19) Uani 1 1 d .
H132 H 0.6219 0.7892 1.1450 0.017 Uiso 1 1 calc R
C17 C 0.20947(8) 0.87808(6) 0.65628(6) 0.01283(18) Uani 1 1 d .
H17 H 0.1722 0.8692 0.6951 0.015 Uiso 1 1 calc R
C102 C 0.83888(8) 0.64209(6) 1.22637(6) 0.01198(18) Uani 1 1 d .
C19 C 0.20797(10) 0.92831(7) 0.53488(7) 0.0190(2) Uani 1 1 d .
H19 H 0.1724 0.9544 0.4915 0.023 Uiso 1 1 calc R
C103 C 0.80359(9) 0.63348(6) 1.38916(6) 0.01395(19) Uani 1 1 d .
C112 C 0.97179(11) 0.73734(7) 1.46973(7) 0.0200(2) Uani 1 1 d .
H112 H 1.0359 0.7676 1.4634 0.024 Uiso 1 1 calc R
C24 C 0.48371(10) 0.76122(6) 0.53227(6) 0.0179(2) Uani 1 1 d .
H24 H 0.5507 0.7306 0.5409 0.021 Uiso 1 1 calc R
C7 C 0.28777(10) 0.57011(6) 0.70630(7) 0.0197(2) Uani 1 1 d .
H7 H 0.2642 0.5198 0.6977 0.024 Uiso 1 1 calc R
C118 C 0.60276(9) 0.87535(6) 1.31505(6) 0.0155(2) Uani 1 1 d .
H118 H 0.5359 0.8845 1.3289 0.019 Uiso 1 1 calc R
C131 C 0.51035(10) 0.73148(6) 1.06705(6) 0.0174(2) Uani 1 1 d .
H131 H 0.4848 0.7731 1.0371 0.021 Uiso 1 1 calc R
C127 C 0.63323(8) 0.68176(6) 1.17911(6) 0.01139(18) Uani 1 1 d .
O1 O 0.79850(7) 0.86880(5) 0.78405(6) 0.0309(2) Uani 1 1 d .
C116 C 0.72691(8) 0.78516(6) 1.27765(6) 0.01057(17) Uani 1 1 d .
C124 C 1.03509(9) 0.88135(6) 1.32895(7) 0.0156(2) Uani 1 1 d .
H124 H 1.0099 0.8828 1.3771 0.019 Uiso 1 1 calc R
C109 C 1.03016(10) 0.59162(6) 1.42147(7) 0.0186(2) Uani 1 1 d .
H109 H 1.0178 0.5766 1.4715 0.022 Uiso 1 1 calc R
C6 C 0.21293(10) 0.62700(6) 0.69930(7) 0.0189(2) Uani 1 1 d .
H6 H 0.1373 0.6157 0.6862 0.023 Uiso 1 1 calc R
C120 C 0.77159(9) 0.91845(6) 1.29267(6) 0.0150(2) Uani 1 1 d .
H120 H 0.8210 0.9580 1.2901 0.018 Uiso 1 1 calc R
C119 C 0.67447(9) 0.93394(6) 1.31222(7) 0.0164(2) Uani 1 1 d .
H119 H 0.6572 0.9834 1.3234 0.020 Uiso 1 1 calc R
C32 C 0.29137(9) 0.90552(6) 0.82972(6) 0.01376(19) Uani 1 1 d .
H32 H 0.2955 0.9430 0.7943 0.017 Uiso 1 1 calc R
C38 C 0.67591(11) 1.03916(7) 0.81831(8) 0.0235(3) Uani 1 1 d .
H38A H 0.7198 1.0035 0.7975 0.035 Uiso 1 1 calc R
H38B H 0.7237 1.0711 0.8559 0.035 Uiso 1 1 calc R
H38C H 0.6352 1.0698 0.7778 0.035 Uiso 1 1 calc R
C106 C 0.59665(11) 0.58169(6) 1.39556(7) 0.0205(2) Uani 1 1 d .
H106 H 0.5256 0.5655 1.3979 0.025 Uiso 1 1 calc R
C16 C 0.31783(8) 0.85476(5) 0.66662(6) 0.01036(17) Uani 1 1 d .
C117 C 0.62880(9) 0.80361(6) 1.29773(6) 0.01333(19) Uani 1 1 d .
H117 H 0.5779 0.7648 1.2995 0.016 Uiso 1 1 calc R
C35 C 0.95856(11) 0.93710(8) 0.89515(8) 0.0272(3) Uani 1 1 d .
H35A H 0.9644 0.9772 0.8604 0.041 Uiso 1 1 calc R
H35B H 1.0285 0.9315 0.9310 0.041 Uiso 1 1 calc R
H35C H 0.9025 0.9491 0.9226 0.041 Uiso 1 1 calc R
C31 C 0.24981(9) 0.92366(7) 0.89191(7) 0.0180(2) Uani 1 1 d .
H31 H 0.2260 0.9727 0.8980 0.022 Uiso 1 1 calc R
C27 C 0.32750(8) 0.83394(6) 0.81720(6) 0.01101(17) Uani 1 1 d .
O101 O 1.14676(9) 0.65819(7) 1.24386(7) 0.0420(3) Uani 1 1 d .
C108 C 0.78717(11) 0.59262(7) 1.45062(7) 0.0209(2) Uani 1 1 d .
H108 H 0.8473 0.5828 1.4908 0.025 Uiso 1 1 calc R
C129 C 0.50405(9) 0.60167(6) 1.09120(7) 0.0171(2) Uani 1 1 d .
H129 H 0.4746 0.5534 1.0775 0.020 Uiso 1 1 calc R
C23 C 0.58428(11) 0.97781(7) 0.62346(8) 0.0234(3) Uani 1 1 d .
H23A H 0.6260 0.9675 0.6744 0.035 Uiso 1 1 calc R
H23B H 0.5108 0.9929 0.6256 0.035 Uiso 1 1 calc R
H23C H 0.6202 1.0179 0.6019 0.035 Uiso 1 1 calc R
C104 C 0.71587(9) 0.64739(5) 1.32783(6) 0.01176(18) Uani 1 1 d .
C25 C 0.46618(13) 0.78953(8) 0.45174(7) 0.0288(3) Uani 1 1 d .
H25A H 0.4643 0.7474 0.4170 0.043 Uiso 1 1 calc R
H25B H 0.5259 0.8235 0.4480 0.043 Uiso 1 1 calc R
H25C H 0.3971 0.8158 0.4387 0.043 Uiso 1 1 calc R
C115 C 0.79884(8) 0.84554(6) 1.27652(6) 0.01103(17) Uani 1 1 d .
C135 C 0.85331(14) 0.60604(9) 1.05009(8) 0.0369(3) Uani 1 1 d .
H13A H 0.7832 0.6308 1.0356 0.055 Uiso 1 1 calc R
H13B H 0.8702 0.5819 1.0058 0.055 Uiso 1 1 calc R
H13C H 0.9103 0.6428 1.0710 0.055 Uiso 1 1 calc R
C105 C 0.61278(9) 0.62085(6) 1.33375(7) 0.0156(2) Uani 1 1 d .
H105 H 0.5519 0.6301 1.2939 0.019 Uiso 1 1 calc R
C114 C 1.00303(16) 0.70445(8) 1.54848(8) 0.0384(4) Uani 1 1 d .
H11A H 1.0257 0.7445 1.5857 0.058 Uiso 1 1 calc R
H11B H 1.0631 0.6700 1.5509 0.058 Uiso 1 1 calc R
H11C H 0.9403 0.6778 1.5592 0.058 Uiso 1 1 calc R
C126 C 1.05277(10) 0.96240(6) 1.30881(8) 0.0217(2) Uani 1 1 d .
H12A H 1.0992 0.9881 1.3522 0.033 Uiso 1 1 calc R
H12B H 0.9825 0.9871 1.2953 0.033 Uiso 1 1 calc R
H12C H 1.0879 0.9637 1.2661 0.033 Uiso 1 1 calc R
C3 C 0.43355(9) 0.66248(6) 0.73780(6) 0.01265(18) Uani 1 1 d .
C28 C 0.31813(9) 0.78154(6) 0.87193(6) 0.0152(2) Uani 1 1 d .
H28 H 0.3406 0.7321 0.8660 0.018 Uiso 1 1 calc R
C113 C 0.87913(11) 0.79188(7) 1.46701(7) 0.0237(3) Uani 1 1 d .
H11D H 0.8162 0.7656 1.4778 0.036 Uiso 1 1 calc R
H11E H 0.8590 0.8135 1.4168 0.036 Uiso 1 1 calc R
H11F H 0.9029 0.8315 1.5046 0.036 Uiso 1 1 calc R
C123 C 0.83289(10) 0.83910(7) 1.10835(7) 0.0221(2) Uani 1 1 d .
H12D H 0.8381 0.8574 1.0589 0.033 Uiso 1 1 calc R
H12E H 0.7665 0.8577 1.1209 0.033 Uiso 1 1 calc R
H12F H 0.8308 0.7847 1.1071 0.033 Uiso 1 1 calc R
C14 C 0.61498(12) 0.72961(7) 0.91040(7) 0.0268(3) Uani 1 1 d .
H14A H 0.5374 0.7390 0.9052 0.040 Uiso 1 1 calc R
H14B H 0.6508 0.7740 0.8963 0.040 Uiso 1 1 calc R
H14C H 0.6478 0.7174 0.9627 0.040 Uiso 1 1 calc R
C122 C 1.03649(10) 0.84969(7) 1.14232(7) 0.0214(2) Uani 1 1 d .
H12G H 1.0436 0.7959 1.1373 0.032 Uiso 1 1 calc R
H12H H 1.0989 0.8696 1.1797 0.032 Uiso 1 1 calc R
H12I H 1.0341 0.8729 1.0937 0.032 Uiso 1 1 calc R
C138 C 1.31587(13) 0.57667(9) 1.22101(13) 0.0499(5) Uani 1 1 d .
H13D H 1.3393 0.5776 1.2760 0.075 Uiso 1 1 calc R
H13E H 1.3798 0.5747 1.1991 0.075 Uiso 1 1 calc R
H13F H 1.2695 0.5328 1.2046 0.075 Uiso 1 1 calc R
C5 C 0.24873(9) 0.70027(6) 0.71143(7) 0.0157(2) Uani 1 1 d .
H5 H 0.1959 0.7380 0.7067 0.019 Uiso 1 1 calc R
C111 C 1.00356(11) 0.52474(7) 1.36812(8) 0.0246(3) Uani 1 1 d .
H11G H 1.0142 0.5383 1.3184 0.037 Uiso 1 1 calc R
H11H H 0.9278 0.5092 1.3638 0.037 Uiso 1 1 calc R
H11I H 1.0516 0.4838 1.3878 0.037 Uiso 1 1 calc R
C130 C 0.46604(9) 0.66159(6) 1.04612(7) 0.0179(2) Uani 1 1 d .
H130 H 0.4106 0.6548 1.0017 0.021 Uiso 1 1 calc R
C22 C 0.69130(11) 0.88345(8) 0.56884(8) 0.0272(3) Uani 1 1 d .
H22A H 0.7256 0.9222 0.5444 0.041 Uiso 1 1 calc R
H22B H 0.6853 0.8373 0.5391 0.041 Uiso 1 1 calc R
H22C H 0.7357 0.8751 0.6194 0.041 Uiso 1 1 calc R
C128 C 0.58518(9) 0.61200(6) 1.15657(6) 0.01432(19) Uani 1 1 d .
H128 H 0.6088 0.5703 1.1870 0.017 Uiso 1 1 calc R
C107 C 0.68459(11) 0.56629(7) 1.45379(7) 0.0236(3) Uani 1 1 d .
H107 H 0.6748 0.5380 1.4954 0.028 Uiso 1 1 calc R
C125 C 1.14507(9) 0.84203(7) 1.34594(7) 0.0207(2) Uani 1 1 d .
H12J H 1.1751 0.8419 1.3009 0.031 Uiso 1 1 calc R
H12K H 1.1348 0.7908 1.3607 0.031 Uiso 1 1 calc R
H12L H 1.1954 0.8684 1.3870 0.031 Uiso 1 1 calc R
C15 C 0.36882(9) 0.86735(6) 0.60641(6) 0.01232(18) Uani 1 1 d .
C37 C 0.65482(12) 0.92947(7) 0.93951(7) 0.0246(3) Uani 1 1 d .
H37A H 0.6032 0.8999 0.9602 0.037 Uiso 1 1 calc R
H37B H 0.6986 0.9611 0.9793 0.037 Uiso 1 1 calc R
H37C H 0.7026 0.8963 0.9194 0.037 Uiso 1 1 calc R
C101 C 1.05086(9) 0.67868(6) 1.24671(7) 0.0180(2) Uani 1 1 d .
C121 C 0.93161(9) 0.86642(6) 1.16766(6) 0.0148(2) Uani 1 1 d .
H121 H 0.9265 0.9215 1.1731 0.018 Uiso 1 1 calc R
C20 C 0.31397(10) 0.90464(7) 0.54216(6) 0.0176(2) Uani 1 1 d .
H20 H 0.3502 0.9139 0.5028 0.021 Uiso 1 1 calc R
C29 C 0.27710(10) 0.79923(7) 0.93464(7) 0.0199(2) Uani 1 1 d .
H29 H 0.2726 0.7621 0.9704 0.024 Uiso 1 1 calc R
C12 C 0.62863(11) 0.66564(7) 0.85977(7) 0.0218(2) Uani 1 1 d .
H12 H 0.7087 0.6586 0.8670 0.026 Uiso 1 1 calc R
C9 C 0.64779(11) 0.61324(7) 0.71711(8) 0.0241(3) Uani 1 1 d .
H9 H 0.6428 0.5668 0.7457 0.029 Uiso 1 1 calc R
C36 C 0.48859(11) 1.05371(7) 0.89636(8) 0.0256(3) Uani 1 1 d .
H36A H 0.4455 1.0800 0.8533 0.038 Uiso 1 1 calc R
H36B H 0.5321 1.0896 0.9318 0.038 Uiso 1 1 calc R
H36C H 0.4399 1.0262 0.9215 0.038 Uiso 1 1 calc R
C13 C 0.58307(12) 0.59390(7) 0.88533(8) 0.0257(3) Uani 1 1 d .
H13G H 0.6174 0.5855 0.9383 0.039 Uiso 1 1 calc R
H13H H 0.5983 0.5521 0.8546 0.039 Uiso 1 1 calc R
H13I H 0.5044 0.5981 0.8795 0.039 Uiso 1 1 calc R
C11 C 0.59986(14) 0.59576(8) 0.63437(8) 0.0340(3) Uani 1 1 d .
H11J H 0.6130 0.6379 0.6040 0.051 Uiso 1 1 calc R
H11K H 0.5215 0.5867 0.6267 0.051 Uiso 1 1 calc R
H11L H 0.6343 0.5514 0.6192 0.051 Uiso 1 1 calc R
C34 C 0.90768(13) 0.77211(8) 0.90445(9) 0.0343(3) Uani 1 1 d .
H34A H 0.8559 0.7856 0.9349 0.051 Uiso 1 1 calc R
H34B H 0.9786 0.7624 0.9376 0.051 Uiso 1 1 calc R
H34C H 0.8813 0.7274 0.8743 0.051 Uiso 1 1 calc R
C30 C 0.24290(10) 0.87046(7) 0.94523(7) 0.0213(2) Uani 1 1 d .
H30 H 0.2153 0.8827 0.9880 0.026 Uiso 1 1 calc R
C110 C 1.14907(11) 0.61525(8) 1.43236(9) 0.0309(3) Uani 1 1 d .
H11M H 1.1957 0.5745 1.4546 0.046 Uiso 1 1 calc R
H11N H 1.1638 0.6589 1.4659 0.046 Uiso 1 1 calc R
H11O H 1.1642 0.6276 1.3836 0.046 Uiso 1 1 calc R
C134 C 0.73946(12) 0.46368(8) 1.08806(9) 0.0327(3) Uani 1 1 d .
H13J H 0.7329 0.4316 1.1298 0.049 Uiso 1 1 calc R
H13K H 0.7589 0.4337 1.0480 0.049 Uiso 1 1 calc R
H13L H 0.6699 0.4879 1.0684 0.049 Uiso 1 1 calc R
B101 B 0.73070(9) 0.69565(6) 1.25507(7) 0.01036(19) Uani 1 1 d .
C137 C 1.32223(13) 0.74583(8) 1.21342(11) 0.0379(4) Uani 1 1 d .
H13M H 1.2777 0.7889 1.1955 0.057 Uiso 1 1 calc R
H13N H 1.3839 0.7442 1.1892 0.057 Uiso 1 1 calc R
H13O H 1.3491 0.7499 1.2681 0.057 Uiso 1 1 calc R
C136 C 1.16893(15) 0.65656(10) 1.09005(10) 0.0431(4) Uani 1 1 d .
H13P H 1.1234 0.6115 1.0801 0.065 Uiso 1 1 calc R
H13Q H 1.2226 0.6558 1.0588 0.065 Uiso 1 1 calc R
H13R H 1.1232 0.7003 1.0781 0.065 Uiso 1 1 calc R
C133 C 0.97909(12) 0.49059(8) 1.15714(9) 0.0328(3) Uani 1 1 d .
H13S H 1.0333 0.5284 1.1802 0.049 Uiso 1 1 calc R
H13T H 1.0022 0.4662 1.1152 0.049 Uiso 1 1 calc R
H13U H 0.9720 0.4536 1.1947 0.049 Uiso 1 1 calc R
C33 C 1.00707(11) 0.82581(9) 0.77576(9) 0.0317(3) Uani 1 1 d .
H33A H 0.9790 0.7803 0.7477 0.048 Uiso 1 1 calc R
H33B H 1.0817 0.8180 0.8040 0.048 Uiso 1 1 calc R
H33C H 1.0062 0.8666 0.7405 0.048 Uiso 1 1 calc R
C10 C 0.76786(14) 0.63311(11) 0.72761(14) 0.0554(6) Uani 1 1 d .
H10A H 0.8043 0.5935 0.7059 0.083 Uiso 1 1 calc R
H10B H 0.8011 0.6387 0.7814 0.083 Uiso 1 1 calc R
H10C H 0.7755 0.6799 0.7023 0.083 Uiso 1 1 calc R
B1 B 0.37778(9) 0.81264(6) 0.74408(7) 0.01050(19) Uani 1 1 d .

loop_
_atom_site_aniso_label
_atom_site_aniso_U_11
_atom_site_aniso_U_22
_atom_site_aniso_U_33
_atom_site_aniso_U_23
_atom_site_aniso_U_13
_atom_site_aniso_U_12
Fe1 0.00861(6) 0.00862(6) 0.01246(7) 0.00160(5) 0.00282(5) 0.00035(5)
Fe10 0.00759(6) 0.00883(6) 0.01170(7) -0.00014(5) 0.00082(5) 0.00055(5)
P1 0.01296(12) 0.00901(11) 0.01823(13) 0.00245(10) 0.00292(10) 0.00121(9)
P101 0.01368(12) 0.01122(12) 0.01134(12) 0.00071(9) -0.00186(9) 0.00025(9)
P102 0.00929(11) 0.00931(11) 0.01296(12) 0.00067(9) 0.00191(9) -0.00013(9)
P2 0.01229(12) 0.01188(12) 0.01133(12) 0.00093(9) 0.00454(9) 0.00028(9)
Si2 0.01398(14) 0.01125(13) 0.01688(14) -0.00224(11) 0.00190(11) -0.00182(11)
Si1 0.01071(14) 0.02429(17) 0.02326(17) 0.00404(13) 0.00323(12) -0.00091(12)
Si3 0.01718(15) 0.02008(16) 0.02131(16) -0.00904(13) 0.00363(13) -0.00053(12)
Si4 0.01572(16) 0.02246(17) 0.0364(2) 0.00253(15) 0.01308(15) 0.00407(13)
O2 0.0115(3) 0.0105(3) 0.0211(4) -0.0048(3) 0.0026(3) -0.0020(3)
O102 0.0136(4) 0.0118(3) 0.0228(4) -0.0072(3) 0.0041(3) -0.0019(3)
C1 0.0116(5) 0.0159(5) 0.0210(5) 0.0045(4) 0.0035(4) 0.0014(4)
C2 0.0089(4) 0.0109(4) 0.0125(4) 0.0016(3) 0.0019(3) 0.0002(3)
C18 0.0128(5) 0.0176(5) 0.0165(5) 0.0001(4) -0.0007(4) 0.0024(4)
C26 0.0274(6) 0.0209(6) 0.0209(6) -0.0071(5) 0.0038(5) -0.0060(5)
C4 0.0126(4) 0.0108(4) 0.0108(4) 0.0008(3) 0.0022(3) -0.0014(3)
C8 0.0202(5) 0.0096(4) 0.0203(5) 0.0009(4) 0.0032(4) -0.0001(4)
C21 0.0183(5) 0.0179(5) 0.0166(5) 0.0045(4) 0.0080(4) -0.0009(4)
C132 0.0139(5) 0.0118(4) 0.0150(5) 0.0017(4) 0.0012(4) -0.0011(4)
C17 0.0111(4) 0.0129(4) 0.0140(5) 0.0001(4) 0.0018(4) 0.0001(4)
C102 0.0108(4) 0.0113(4) 0.0137(5) -0.0004(4) 0.0024(4) 0.0001(3)
C19 0.0189(5) 0.0225(6) 0.0138(5) 0.0049(4) -0.0005(4) 0.0050(4)
C103 0.0168(5) 0.0124(4) 0.0125(5) 0.0010(4) 0.0028(4) 0.0003(4)
C112 0.0250(6) 0.0180(5) 0.0135(5) -0.0023(4) -0.0025(4) -0.0011(4)
C24 0.0225(6) 0.0185(5) 0.0135(5) -0.0018(4) 0.0058(4) 0.0012(4)
C7 0.0225(6) 0.0096(5) 0.0249(6) 0.0005(4) 0.0011(5) -0.0050(4)
C118 0.0154(5) 0.0142(5) 0.0185(5) 0.0009(4) 0.0070(4) 0.0033(4)
C131 0.0183(5) 0.0156(5) 0.0159(5) 0.0035(4) -0.0017(4) -0.0002(4)
C127 0.0094(4) 0.0113(4) 0.0136(4) 0.0007(3) 0.0027(3) -0.0002(3)
O1 0.0111(4) 0.0323(5) 0.0450(6) 0.0124(5) -0.0028(4) -0.0051(4)
C116 0.0108(4) 0.0104(4) 0.0100(4) 0.0009(3) 0.0010(3) 0.0014(3)
C124 0.0140(5) 0.0138(5) 0.0180(5) -0.0026(4) 0.0018(4) -0.0035(4)
C109 0.0180(5) 0.0156(5) 0.0182(5) 0.0041(4) -0.0048(4) 0.0010(4)
C6 0.0157(5) 0.0150(5) 0.0233(6) 0.0012(4) -0.0011(4) -0.0050(4)
C120 0.0156(5) 0.0099(4) 0.0198(5) 0.0016(4) 0.0048(4) -0.0001(4)
C119 0.0186(5) 0.0109(4) 0.0206(5) -0.0004(4) 0.0064(4) 0.0031(4)
C32 0.0113(4) 0.0149(5) 0.0149(5) -0.0011(4) 0.0027(4) -0.0010(4)
C38 0.0213(6) 0.0209(6) 0.0271(6) -0.0008(5) 0.0036(5) -0.0095(5)
C106 0.0236(6) 0.0171(5) 0.0248(6) 0.0023(4) 0.0140(5) -0.0010(4)
C16 0.0109(4) 0.0082(4) 0.0112(4) -0.0003(3) 0.0010(3) -0.0009(3)
C117 0.0126(4) 0.0115(4) 0.0163(5) 0.0007(4) 0.0042(4) -0.0001(4)
C35 0.0185(6) 0.0289(7) 0.0326(7) 0.0005(6) 0.0027(5) -0.0005(5)
C31 0.0126(5) 0.0234(6) 0.0177(5) -0.0061(4) 0.0029(4) 0.0016(4)
C27 0.0075(4) 0.0136(4) 0.0114(4) 0.0005(3) 0.0012(3) -0.0013(3)
O101 0.0228(5) 0.0612(7) 0.0485(7) 0.0188(6) 0.0197(5) 0.0198(5)
C108 0.0253(6) 0.0227(6) 0.0143(5) 0.0054(4) 0.0037(4) 0.0014(5)
C129 0.0158(5) 0.0139(5) 0.0194(5) -0.0013(4) -0.0001(4) -0.0049(4)
C23 0.0313(7) 0.0153(5) 0.0259(6) 0.0029(5) 0.0116(5) -0.0055(5)
C104 0.0141(4) 0.0085(4) 0.0133(4) -0.0006(3) 0.0042(4) 0.0014(3)
C25 0.0449(8) 0.0288(7) 0.0139(5) -0.0026(5) 0.0091(5) 0.0009(6)
C115 0.0107(4) 0.0105(4) 0.0117(4) 0.0010(3) 0.0021(3) 0.0009(3)
C135 0.0435(9) 0.0430(9) 0.0225(7) -0.0029(6) 0.0044(6) -0.0060(7)
C105 0.0155(5) 0.0129(5) 0.0196(5) 0.0018(4) 0.0067(4) 0.0004(4)
C114 0.0651(11) 0.0286(7) 0.0133(6) -0.0016(5) -0.0086(6) 0.0047(7)
C126 0.0200(6) 0.0158(5) 0.0282(6) -0.0027(5) 0.0033(5) -0.0056(4)
C3 0.0152(5) 0.0098(4) 0.0132(5) 0.0013(3) 0.0035(4) -0.0002(4)
C28 0.0129(5) 0.0192(5) 0.0137(5) 0.0044(4) 0.0030(4) 0.0008(4)
C113 0.0325(7) 0.0218(6) 0.0166(5) -0.0051(4) 0.0056(5) 0.0019(5)
C123 0.0212(6) 0.0278(6) 0.0160(5) 0.0043(5) 0.0012(4) -0.0028(5)
C14 0.0334(7) 0.0264(6) 0.0205(6) 0.0055(5) 0.0052(5) 0.0009(5)
C122 0.0194(6) 0.0255(6) 0.0217(6) 0.0037(5) 0.0095(5) 0.0005(5)
C138 0.0269(8) 0.0267(7) 0.1020(16) 0.0175(9) 0.0259(9) 0.0086(6)
C5 0.0142(5) 0.0116(5) 0.0203(5) 0.0010(4) 0.0018(4) -0.0014(4)
C111 0.0255(6) 0.0142(5) 0.0299(7) 0.0013(5) -0.0028(5) 0.0053(5)
C130 0.0156(5) 0.0197(5) 0.0152(5) 0.0003(4) -0.0032(4) -0.0027(4)
C22 0.0220(6) 0.0303(7) 0.0345(7) 0.0087(6) 0.0165(5) 0.0003(5)
C128 0.0125(5) 0.0118(4) 0.0177(5) 0.0018(4) 0.0015(4) -0.0009(4)
C107 0.0326(7) 0.0221(6) 0.0199(6) 0.0066(5) 0.0134(5) -0.0004(5)
C125 0.0133(5) 0.0223(6) 0.0238(6) -0.0038(5) -0.0015(4) -0.0014(4)
C15 0.0124(4) 0.0125(4) 0.0117(4) 0.0012(4) 0.0020(3) 0.0000(4)
C37 0.0328(7) 0.0208(6) 0.0182(6) -0.0015(5) 0.0017(5) 0.0048(5)
C101 0.0133(5) 0.0157(5) 0.0266(6) 0.0025(4) 0.0073(4) 0.0027(4)
C121 0.0141(5) 0.0140(5) 0.0167(5) 0.0036(4) 0.0042(4) -0.0005(4)
C20 0.0188(5) 0.0224(5) 0.0117(5) 0.0048(4) 0.0033(4) 0.0034(4)
C29 0.0164(5) 0.0304(6) 0.0133(5) 0.0062(4) 0.0040(4) 0.0015(5)
C12 0.0225(6) 0.0178(5) 0.0224(6) 0.0064(4) -0.0006(5) -0.0015(4)
C9 0.0234(6) 0.0149(5) 0.0363(7) 0.0009(5) 0.0110(5) 0.0063(4)
C36 0.0238(6) 0.0194(6) 0.0325(7) -0.0113(5) 0.0045(5) 0.0015(5)
C13 0.0340(7) 0.0171(5) 0.0247(6) 0.0077(5) 0.0035(5) -0.0026(5)
C11 0.0508(10) 0.0262(7) 0.0315(7) 0.0035(6) 0.0221(7) 0.0147(6)
C34 0.0376(8) 0.0317(7) 0.0330(8) 0.0093(6) 0.0062(6) -0.0011(6)
C30 0.0145(5) 0.0369(7) 0.0127(5) -0.0031(5) 0.0040(4) 0.0023(5)
C110 0.0170(6) 0.0267(7) 0.0422(8) 0.0094(6) -0.0083(5) 0.0017(5)
C134 0.0290(7) 0.0303(7) 0.0376(8) -0.0214(6) 0.0063(6) -0.0073(6)
B101 0.0089(5) 0.0098(5) 0.0122(5) 0.0010(4) 0.0019(4) 0.0001(4)
C137 0.0321(8) 0.0257(7) 0.0564(11) 0.0019(7) 0.0108(7) -0.0004(6)
C136 0.0390(9) 0.0506(10) 0.0428(10) -0.0097(8) 0.0167(8) -0.0052(8)
C133 0.0252(7) 0.0334(7) 0.0398(8) -0.0128(6) 0.0078(6) 0.0091(6)
C33 0.0191(6) 0.0452(9) 0.0318(7) -0.0057(6) 0.0086(5) -0.0043(6)
C10 0.0267(8) 0.0528(11) 0.0910(16) -0.0250(11) 0.0235(9) 0.0086(8)
B1 0.0096(5) 0.0103(5) 0.0117(5) 0.0014(4) 0.0025(4) -0.0007(4)

loop_
_atom_type_symbol
_atom_type_description
_atom_type_scat_dispersion_real
_atom_type_scat_dispersion_imag
_atom_type_scat_source
C C 0.0033 0.0016 'International Tables Vol C Tables 4.2.6.8 and 6.1.1.4'
H H 0.0000 0.0000 'International Tables Vol C Tables 4.2.6.8 and 6.1.1.4'
B B 0.0013 0.0007 'International Tables Vol C Tables 4.2.6.8 and 6.1.1.4'
O O 0.0106 0.0060 'International Tables Vol C Tables 4.2.6.8 and 6.1.1.4'
Si Si 0.0817 0.0704 'International Tables Vol C Tables 4.2.6.8 and 6.1.1.4'
P P 0.1023 0.0942 'International Tables Vol C Tables 4.2.6.8 and 6.1.1.4'
Fe Fe 0.3463 0.8444 'International Tables Vol C Tables 4.2.6.8 and 6.1.1.4'

loop_
_geom_angle_atom_site_label_1
_geom_angle_atom_site_label_2
_geom_angle_atom_site_label_3
_geom_angle
C1 Fe1 C2 103.05(5)
C1 Fe1 P1 107.08(4)
C2 Fe1 P1 121.44(4)
C1 Fe1 P2 114.57(4)
C2 Fe1 P2 97.48(4)
P1 Fe1 P2 113.042(13)
C1 Fe1 B1 147.57(5)
C2 Fe1 B1 45.74(4)
P1 Fe1 B1 88.38(3)
P2 Fe1 B1 83.17(3)
C101 Fe10 C102 108.72(6)
C101 Fe10 P102 104.89(4)
C102 Fe10 P102 125.86(4)
C101 Fe10 P101 110.59(4)
C102 Fe10 P101 97.44(4)
P102 Fe10 P101 108.881(12)
C101 Fe10 B101 154.01(5)
C102 Fe10 B101 46.05(4)
P102 Fe10 B101 90.56(3)
P101 Fe10 B101 82.95(3)
C3 P1 C9 107.33(6)
C3 P1 C12 105.29(5)
C9 P1 C12 98.46(6)
C3 P1 Fe1 103.81(3)
C9 P1 Fe1 125.91(4)
C12 P1 Fe1 114.46(4)
C103 P101 C109 103.18(5)
C103 P101 C112 104.12(6)
C109 P101 C112 102.34(5)
C103 P101 Fe10 107.51(4)
C109 P101 Fe10 113.43(4)
C112 P101 Fe10 124.10(4)
C115 P102 C121 103.99(5)
C115 P102 C124 107.64(5)
C121 P102 C124 104.01(5)
C115 P102 Fe10 102.82(3)
C121 P102 Fe10 118.40(4)
C124 P102 Fe10 118.65(4)
C15 P2 C21 104.12(5)
C15 P2 C24 103.24(5)
C21 P2 C24 102.20(5)
C15 P2 Fe1 107.16(4)
C21 P2 Fe1 112.73(4)
C24 P2 Fe1 125.28(4)
O2 Si2 C36 104.09(5)
O2 Si2 C37 108.82(5)
C36 Si2 C37 112.55(6)
O2 Si2 C38 110.72(5)
C36 Si2 C38 110.36(6)
C37 Si2 C38 110.15(7)
O1 Si1 C33 103.86(6)
O1 Si1 C34 110.63(6)
C33 Si1 C34 112.61(8)
O1 Si1 C35 102.83(6)
C33 Si1 C35 115.05(7)
C34 Si1 C35 111.10(7)
O102 Si3 C134 104.14(6)
O102 Si3 C133 109.76(6)
C134 Si3 C133 110.08(7)
O102 Si3 C135 107.65(6)
C134 Si3 C135 112.85(8)
C133 Si3 C135 112.00(8)
O101 Si4 C138 100.77(7)
O101 Si4 C137 108.35(8)
C138 Si4 C137 112.80(8)
O101 Si4 C136 109.29(7)
C138 Si4 C136 113.22(10)
C137 Si4 C136 111.71(8)
C2 O2 Si2 132.58(7)
C102 O102 Si3 129.31(8)
O1 C1 Fe1 173.93(10)
O2 C2 Fe1 151.31(8)
O2 C2 B1 113.96(8)
Fe1 C2 B1 94.12(6)
C19 C18 C17 119.67(10)
C19 C18 H18 120.2
C17 C18 H18 120.2
C24 C26 H26A 109.5
C24 C26 H26B 109.5
H26A C26 H26B 109.5
C24 C26 H26C 109.5
H26A C26 H26C 109.5
H26B C26 H26C 109.5
C5 C4 C3 115.26(9)
C5 C4 B1 112.72(9)
C3 C4 B1 131.93(9)
C7 C8 C3 121.48(10)
C7 C8 H8 119.3
C3 C8 H8 119.3
C23 C21 C22 110.97(11)
C23 C21 P2 110.99(8)
C22 C21 P2 110.15(8)
C23 C21 H21 108.2
C22 C21 H21 108.2
P2 C21 H21 108.2
C131 C132 C127 122.85(10)
C131 C132 H132 118.6
C127 C132 H132 118.6
C18 C17 C16 122.92(10)
C18 C17 H17 118.5
C16 C17 H17 118.5
O102 C102 Fe10 151.48(8)
O102 C102 B101 114.58(8)
Fe10 C102 B101 93.19(6)
C18 C19 C20 119.12(10)
C18 C19 H19 120.4
C20 C19 H19 120.4
C108 C103 C104 120.48(11)
C108 C103 P101 120.54(9)
C104 C103 P101 118.98(8)
C113 C112 C114 108.97(11)
C113 C112 P101 110.83(8)
C114 C112 P101 117.48(9)
C113 C112 H112 106.3
C114 C112 H112 106.3
P101 C112 H112 106.3
C26 C24 C25 109.46(11)
C26 C24 P2 109.66(8)
C25 C24 P2 118.25(9)
C26 C24 H24 106.2
C25 C24 H24 106.2
P2 C24 H24 106.2
C8 C7 C6 118.58(10)
C8 C7 H7 120.7
C6 C7 H7 120.7
C117 C118 C119 120.06(10)
C117 C118 H118 120.0
C119 C118 H118 120.0
C130 C131 C132 120.13(10)
C130 C131 H131 119.9
C132 C131 H131 119.9
C132 C127 C128 115.30(10)
C132 C127 B101 120.97(9)
C128 C127 B101 123.72(9)
C1 O1 Si1 138.16(8)
C117 C116 C115 115.09(9)
C117 C116 B101 112.04(9)
C115 C116 B101 132.76(9)
C126 C124 C125 109.02(10)
C126 C124 P102 117.60(8)
C125 C124 P102 109.96(8)
C126 C124 H124 106.5
C125 C124 H124 106.5
P102 C124 H124 106.5
C110 C109 C111 111.01(11)
C110 C109 P101 110.65(8)
C111 C109 P101 111.20(8)
C110 C109 H109 107.9
C111 C109 H109 107.9
P101 C109 H109 107.9
C5 C6 C7 120.01(11)
C5 C6 H6 120.0
C7 C6 H6 120.0
C119 C120 C115 121.54(10)
C119 C120 H120 119.2
C115 C120 H120 119.2
C120 C119 C118 118.37(10)
C120 C119 H119 120.8
C118 C119 H119 120.8
C31 C32 C27 122.67(10)
C31 C32 H32 118.7
C27 C32 H32 118.7
Si2 C38 H38A 109.5
Si2 C38 H38B 109.5
H38A C38 H38B 109.5
Si2 C38 H38C 109.5
H38A C38 H38C 109.5
H38B C38 H38C 109.5
C107 C106 C105 119.74(11)
C107 C106 H106 120.1
C105 C106 H106 120.1
C17 C16 C15 116.40(9)
C17 C16 B1 120.55(9)
C15 C16 B1 123.01(9)
C118 C117 C116 123.55(10)
C118 C117 H117 118.2
C116 C117 H117 118.2
Si1 C35 H35A 109.5
Si1 C35 H35B 109.5
H35A C35 H35B 109.5
Si1 C35 H35C 109.5
H35A C35 H35C 109.5
H35B C35 H35C 109.5
C30 C31 C32 120.42(11)
C30 C31 H31 119.8
C32 C31 H31 119.8
C28 C27 C32 115.19(10)
C28 C27 B1 122.10(9)
C32 C27 B1 122.70(9)
C101 O101 Si4 143.28(10)
C107 C108 C103 121.21(11)
C107 C108 H108 119.4
C103 C108 H108 119.4
C130 C129 C128 120.37(10)
C130 C129 H129 119.8
C128 C129 H129 119.8
C21 C23 H23A 109.5
C21 C23 H23B 109.5
H23A C23 H23B 109.5
C21 C23 H23C 109.5
H23A C23 H23C 109.5
H23B C23 H23C 109.5
C105 C104 C103 116.57(10)
C105 C104 B101 121.05(9)
C103 C104 B101 122.30(9)
C24 C25 H25A 109.5
C24 C25 H25B 109.5
H25A C25 H25B 109.5
C24 C25 H25C 109.5
H25A C25 H25C 109.5
H25B C25 H25C 109.5
C120 C115 C116 121.37(10)
C120 C115 P102 121.31(8)
C116 C115 P102 117.16(7)
Si3 C135 H13A 109.5
Si3 C135 H13B 109.5
H13A C135 H13B 109.5
Si3 C135 H13C 109.5
H13A C135 H13C 109.5
H13B C135 H13C 109.5
C106 C105 C104 122.65(11)
C106 C105 H105 118.7
C104 C105 H105 118.7
C112 C114 H11A 109.5
C112 C114 H11B 109.5
H11A C114 H11B 109.5
C112 C114 H11C 109.5
H11A C114 H11C 109.5
H11B C114 H11C 109.5
C124 C126 H12A 109.5
C124 C126 H12B 109.5
H12A C126 H12B 109.5
C124 C126 H12C 109.5
H12A C126 H12C 109.5
H12B C126 H12C 109.5
C8 C3 C4 121.24(10)
C8 C3 P1 121.85(8)
C4 C3 P1 116.84(8)
C29 C28 C27 122.59(11)
C29 C28 H28 118.7
C27 C28 H28 118.7
C112 C113 H11D 109.5
C112 C113 H11E 109.5
H11D C113 H11E 109.5
C112 C113 H11F 109.5
H11D C113 H11F 109.5
H11E C113 H11F 109.5
C121 C123 H12D 109.5
C121 C123 H12E 109.5
H12D C123 H12E 109.5
C121 C123 H12F 109.5
H12D C123 H12F 109.5
H12E C123 H12F 109.5
C12 C14 H14A 109.5
C12 C14 H14B 109.5
H14A C14 H14B 109.5
C12 C14 H14C 109.5
H14A C14 H14C 109.5
H14B C14 H14C 109.5
C121 C122 H12G 109.5
C121 C122 H12H 109.5
H12G C122 H12H 109.5
C121 C122 H12I 109.5
H12G C122 H12I 109.5
H12H C122 H12I 109.5
Si4 C138 H13D 109.5
Si4 C138 H13E 109.5
H13D C138 H13E 109.5
Si4 C138 H13F 109.5
H13D C138 H13F 109.5
H13E C138 H13F 109.5
C6 C5 C4 123.43(10)
C6 C5 H5 118.3
C4 C5 H5 118.3
C109 C111 H11G 109.5
C109 C111 H11H 109.5
H11G C111 H11H 109.5
C109 C111 H11I 109.5
H11G C111 H11I 109.5
H11H C111 H11I 109.5
C131 C130 C129 118.86(10)
C131 C130 H130 120.6
C129 C130 H130 120.6
C21 C22 H22A 109.5
C21 C22 H22B 109.5
H22A C22 H22B 109.5
C21 C22 H22C 109.5
H22A C22 H22C 109.5
H22B C22 H22C 109.5
C129 C128 C127 122.47(10)
C129 C128 H128 118.8
C127 C128 H128 118.8
C106 C107 C108 119.29(11)
C106 C107 H107 120.4
C108 C107 H107 120.4
C124 C125 H12J 109.5
C124 C125 H12K 109.5
H12J C125 H12K 109.5
C124 C125 H12L 109.5
H12J C125 H12L 109.5
H12K C125 H12L 109.5
C20 C15 C16 120.36(10)
C20 C15 P2 120.20(8)
C16 C15 P2 119.40(8)
Si2 C37 H37A 109.5
Si2 C37 H37B 109.5
H37A C37 H37B 109.5
Si2 C37 H37C 109.5
H37A C37 H37C 109.5
H37B C37 H37C 109.5
O101 C101 Fe10 168.17(11)
C123 C121 C122 110.35(10)
C123 C121 P102 110.56(8)
C122 C121 P102 111.35(8)
C123 C121 H121 108.2
C122 C121 H121 108.2
P102 C121 H121 108.2
C19 C20 C15 121.43(11)
C19 C20 H20 119.3
C15 C20 H20 119.3
C30 C29 C28 120.51(11)
C30 C29 H29 119.7
C28 C29 H29 119.7
C14 C12 C13 110.53(11)
C14 C12 P1 111.98(8)
C13 C12 P1 114.95(9)
C14 C12 H12 106.2
C13 C12 H12 106.2
P1 C12 H12 106.2
C11 C9 C10 109.16(14)
C11 C9 P1 114.78(9)
C10 C9 P1 110.29(10)
C11 C9 H9 107.4
C10 C9 H9 107.4
P1 C9 H9 107.4
Si2 C36 H36A 109.5
Si2 C36 H36B 109.5
H36A C36 H36B 109.5
Si2 C36 H36C 109.5
H36A C36 H36C 109.5
H36B C36 H36C 109.5
C12 C13 H13G 109.5
C12 C13 H13H 109.5
H13G C13 H13H 109.5
C12 C13 H13I 109.5
H13G C13 H13I 109.5
H13H C13 H13I 109.5
C9 C11 H11J 109.5
C9 C11 H11K 109.5
H11J C11 H11K 109.5
C9 C11 H11L 109.5
H11J C11 H11L 109.5
H11K C11 H11L 109.5
Si1 C34 H34A 109.5
Si1 C34 H34B 109.5
H34A C34 H34B 109.5
Si1 C34 H34C 109.5
H34A C34 H34C 109.5
H34B C34 H34C 109.5
C29 C30 C31 118.61(11)
C29 C30 H30 120.7
C31 C30 H30 120.7
C109 C110 H11M 109.5
C109 C110 H11N 109.5
H11M C110 H11N 109.5
C109 C110 H11O 109.5
H11M C110 H11O 109.5
H11N C110 H11O 109.5
Si3 C134 H13J 109.5
Si3 C134 H13K 109.5
H13J C134 H13K 109.5
Si3 C134 H13L 109.5
H13J C134 H13L 109.5
H13K C134 H13L 109.5
C104 B101 C127 114.18(9)
C104 B101 C116 107.75(8)
C127 B101 C116 106.18(8)
C104 B101 C102 99.94(7)
C127 B101 C102 98.71(8)
C116 B101 C102 130.14(8)
C104 B101 Fe10 103.64(6)
C127 B101 Fe10 129.56(7)
C116 B101 Fe10 91.88(6)
C102 B101 Fe10 40.76(4)
Si4 C137 H13M 109.5
Si4 C137 H13N 109.5
H13M C137 H13N 109.5
Si4 C137 H13O 109.5
H13M C137 H13O 109.5
H13N C137 H13O 109.5
Si4 C136 H13P 109.5
Si4 C136 H13Q 109.5
H13P C136 H13Q 109.5
Si4 C136 H13R 109.5
H13P C136 H13R 109.5
H13Q C136 H13R 109.5
Si3 C133 H13S 109.5
Si3 C133 H13T 109.5
H13S C133 H13T 109.5
Si3 C133 H13U 109.5
H13S C133 H13U 109.5
H13T C133 H13U 109.5
Si1 C33 H33A 109.5
Si1 C33 H33B 109.5
H33A C33 H33B 109.5
Si1 C33 H33C 109.5
H33A C33 H33C 109.5
H33B C33 H33C 109.5
C9 C10 H10A 109.5
C9 C10 H10B 109.5
H10A C10 H10B 109.5
C9 C10 H10C 109.5
H10A C10 H10C 109.5
H10B C10 H10C 109.5
C16 B1 C27 113.66(8)
C16 B1 C4 108.57(8)
C27 B1 C4 106.28(8)
C16 B1 C2 100.05(7)
C27 B1 C2 98.27(8)
C4 B1 C2 129.85(8)
C16 B1 Fe1 102.74(6)
C27 B1 Fe1 129.78(7)
C4 B1 Fe1 92.76(6)
C2 B1 Fe1 40.14(4)

loop_
_geom_bond_atom_site_label_1
_geom_bond_atom_site_label_2
_geom_bond_distance
Fe1 C1 1.6430(12)
Fe1 C2 1.6759(10)
Fe1 P1 2.2238(4)
Fe1 P2 2.2428(4)
Fe1 B1 2.5931(12)
Fe10 C101 1.6357(11)
Fe10 C102 1.6764(11)
Fe10 P102 2.2135(4)
Fe10 P101 2.2370(4)
Fe10 B101 2.5635(12)
P1 C3 1.8138(11)
P1 C9 1.8616(12)
P1 C12 1.8639(13)
P101 C103 1.8393(12)
P101 C109 1.8616(11)
P101 C112 1.8792(12)
P102 C115 1.8175(11)
P102 C121 1.8632(11)
P102 C124 1.8756(12)
P2 C15 1.8385(11)
P2 C21 1.8601(11)
P2 C24 1.8772(12)
Si2 O2 1.6884(8)
Si2 C36 1.8456(13)
Si2 C37 1.8500(13)
Si2 C38 1.8547(13)
Si1 O1 1.7078(10)
Si1 C33 1.8366(14)
Si1 C34 1.8460(15)
Si1 C35 1.8494(15)
Si3 O102 1.6840(9)
Si3 C134 1.8508(14)
Si3 C133 1.8529(14)
Si3 C135 1.8536(16)
Si4 O101 1.6934(11)
Si4 C138 1.8262(15)
Si4 C137 1.8384(16)
Si4 C136 1.8406(18)
O2 C2 1.3046(13)
O102 C102 1.3110(13)
C1 O1 1.2847(14)
C2 B1 1.8619(16)
C18 C19 1.3856(17)
C18 C17 1.3901(15)
C18 H18 0.9500
C26 C24 1.5261(18)
C26 H26A 0.9800
C26 H26B 0.9800
C26 H26C 0.9800
C4 C5 1.4099(15)
C4 C3 1.4133(14)
C4 B1 1.6621(15)
C8 C7 1.3810(17)
C8 C3 1.4063(15)
C8 H8 0.9500
C21 C23 1.5240(17)
C21 C22 1.5306(17)
C21 H21 1.0000
C132 C131 1.3943(15)
C132 C127 1.4041(14)
C132 H132 0.9500
C17 C16 1.4090(14)
C17 H17 0.9500
C102 B101 1.8485(15)
C19 C20 1.3884(16)
C19 H19 0.9500
C103 C108 1.4016(16)
C103 C104 1.4131(15)
C112 C113 1.5300(18)
C112 C114 1.5307(18)
C112 H112 1.0000
C24 C25 1.5309(17)
C24 H24 1.0000
C7 C6 1.3901(17)
C7 H7 0.9500
C118 C117 1.3875(15)
C118 C119 1.3914(16)
C118 H118 0.9500
C131 C130 1.3851(16)
C131 H131 0.9500
C127 C128 1.4044(15)
C127 B101 1.6473(16)
C116 C117 1.4119(14)
C116 C115 1.4120(15)
C116 B101 1.6631(15)
C124 C126 1.5355(16)
C124 C125 1.5371(16)
C124 H124 1.0000
C109 C110 1.5247(18)
C109 C111 1.5251(18)
C109 H109 1.0000
C6 C5 1.3885(16)
C6 H6 0.9500
C120 C119 1.3836(16)
C120 C115 1.4061(14)
C120 H120 0.9500
C119 H119 0.9500
C32 C31 1.3913(16)
C32 C27 1.4060(15)
C32 H32 0.9500
C38 H38A 0.9800
C38 H38B 0.9800
C38 H38C 0.9800
C106 C107 1.3864(19)
C106 C105 1.3897(16)
C106 H106 0.9500
C16 C15 1.4131(15)
C16 B1 1.6444(15)
C117 H117 0.9500
C35 H35A 0.9800
C35 H35B 0.9800
C35 H35C 0.9800
C31 C30 1.3898(18)
C31 H31 0.9500
C27 C28 1.4058(15)
C27 B1 1.6458(16)
O101 C101 1.2829(14)
C108 C107 1.3883(18)
C108 H108 0.9500
C129 C130 1.3885(16)
C129 C128 1.3951(16)
C129 H129 0.9500
C23 H23A 0.9800
C23 H23B 0.9800
C23 H23C 0.9800
C104 C105 1.4093(15)
C104 B101 1.6403(15)
C25 H25A 0.9800
C25 H25B 0.9800
C25 H25C 0.9800
C135 H13A 0.9800
C135 H13B 0.9800
C135 H13C 0.9800
C105 H105 0.9500
C114 H11A 0.9800
C114 H11B 0.9800
C114 H11C 0.9800
C126 H12A 0.9800
C126 H12B 0.9800
C126 H12C 0.9800
C28 C29 1.3941(16)
C28 H28 0.9500
C113 H11D 0.9800
C113 H11E 0.9800
C113 H11F 0.9800
C123 C121 1.5269(17)
C123 H12D 0.9800
C123 H12E 0.9800
C123 H12F 0.9800
C14 C12 1.5040(19)
C14 H14A 0.9800
C14 H14B 0.9800
C14 H14C 0.9800
C122 C121 1.5309(16)
C122 H12G 0.9800
C122 H12H 0.9800
C122 H12I 0.9800
C138 H13D 0.9800
C138 H13E 0.9800
C138 H13F 0.9800
C5 H5 0.9500
C111 H11G 0.9800
C111 H11H 0.9800
C111 H11I 0.9800
C130 H130 0.9500
C22 H22A 0.9800
C22 H22B 0.9800
C22 H22C 0.9800
C128 H128 0.9500
C107 H107 0.9500
C125 H12J 0.9800
C125 H12K 0.9800
C125 H12L 0.9800
C15 C20 1.4034(15)
C37 H37A 0.9800
C37 H37B 0.9800
C37 H37C 0.9800
C121 H121 1.0000
C20 H20 0.9500
C29 C30 1.3839(18)
C29 H29 0.9500
C12 C13 1.5286(17)
C12 H12 1.0000
C9 C11 1.522(2)
C9 C10 1.523(2)
C9 H9 1.0000
C36 H36A 0.9800
C36 H36B 0.9800
C36 H36C 0.9800
C13 H13G 0.9800
C13 H13H 0.9800
C13 H13I 0.9800
C11 H11J 0.9800
C11 H11K 0.9800
C11 H11L 0.9800
C34 H34A 0.9800
C34 H34B 0.9800
C34 H34C 0.9800
C30 H30 0.9500
C110 H11M 0.9800
C110 H11N 0.9800
C110 H11O 0.9800
C134 H13J 0.9800
C134 H13K 0.9800
C134 H13L 0.9800
C137 H13M 0.9800
C137 H13N 0.9800
C137 H13O 0.9800
C136 H13P 0.9800
C136 H13Q 0.9800
C136 H13R 0.9800
C133 H13S 0.9800
C133 H13T 0.9800
C133 H13U 0.9800
C33 H33A 0.9800
C33 H33B 0.9800
C33 H33C 0.9800
C10 H10A 0.9800
C10 H10B 0.9800
C10 H10C 0.9800
